data_7236202
loop_
_publ_author_name
'Wang, Jun'
'Wu, Qinghua'
'Xu, Yajun'
'Yu, Changjiang'
'Wei, Yun'
'Mu, Xiaolong'
'Hao, Erhong'
'Jiao, Lijuan'

_publ_section_title
;
 Synthesis, structure and photophysical properties of near-infrared
 3,5-diarylbenzoBODIPY fluorophores
;
_journal_issue 57
_journal_name_full 'RSC Advances'
_journal_page_first 52180
_journal_paper_doi 10.1039/C6RA04412C
_journal_volume 6
_journal_year 2016
_chemical_formula_moiety 'C31 H23 B F2 N2 O2'
_chemical_formula_sum 'C31 H23 B F2 N2 O2'
_chemical_formula_weight 504.32
_space_group_crystal_system triclinic
_space_group_IT_number 2
_space_group_name_Hall '-P 1'
_space_group_name_H-M_alt 'P -1'
_atom_sites_solution_hydrogens geom
_audit_creation_date 2016-01-11
_audit_creation_method
;
Olex2 1.2
(compiled 2015.09.30 svn.r3233 for OlexSys, GUI svn.r5103)
;
_audit_update_record
;
2016-01-12 deposited with the CCDC.
2016-05-20 downloaded from the CCDC.
;
_cell_angle_alpha 96.5350(10)
_cell_angle_beta 104.5740(10)
_cell_angle_gamma 104.6180(10)
_cell_formula_units_Z 2
_cell_length_a 10.2591(10)
_cell_length_b 10.3442(10)
_cell_length_c 12.7331(12)
_cell_measurement_reflns_used 4437
_cell_measurement_temperature 293.1500
_cell_measurement_theta_max 28.6246
_cell_measurement_theta_min 2.4902
_cell_volume 1242.6(2)
_computing_cell_refinement 'SAINT v7.34A (Bruker, 200?)'
_computing_data_collection 'CrystalClear (Rigaku Inc., 2007)'
_computing_data_reduction 'CrystalClear (Rigaku Inc., 2007)'
_computing_molecular_graphics 'Olex2 (Dolomanov et al., 2009)'
_computing_publication_material 'Olex2 (Dolomanov et al., 2009)'
_computing_structure_refinement 'ShelXL (Sheldrick, 2015)'
_computing_structure_solution
;
????
;
_diffrn_ambient_temperature 293.1500
_diffrn_detector_area_resol_mean 28.5714
_diffrn_measured_fraction_theta_full 0.991
_diffrn_measured_fraction_theta_max 0.972
_diffrn_measurement_details
;
scan:
	Number of images: 360
	           Slice: -100.0000 - 80.0000
	     Image width: 0.5000
	        Exp time: 3.0000
	   Rotation axis: Omega
	           Omega: 0.0000
	             Chi: 45.0000
	             Phi: 90.0000
	             XTD: 40.1704
	          2theta: -10.0105
scan:
	Number of images: 360
	           Slice: -100.0000 - 80.0000
	     Image width: 0.5000
	        Exp time: 3.0000
	   Rotation axis: Omega
	           Omega: 0.0000
	             Chi: 45.0000
	             Phi: 0.0000
	             XTD: 40.1704
	          2theta: -10.0105
;
_diffrn_measurement_device
;
Saturn724+ (2x2 bin mode)
;
_diffrn_measurement_device_details
;
AFC10: Fixed Chi 2 circle
;
_diffrn_measurement_device_type 'CCD area detector'
_diffrn_measurement_method 'phi and omega scans'
_diffrn_orient_matrix_type d*Trek
_diffrn_orient_matrix_UB_11 0.0035
_diffrn_orient_matrix_UB_12 -0.1347
_diffrn_orient_matrix_UB_13 -0.0390
_diffrn_orient_matrix_UB_21 0.0509
_diffrn_orient_matrix_UB_22 -0.0372
_diffrn_orient_matrix_UB_23 0.0812
_diffrn_orient_matrix_UB_31 -0.0389
_diffrn_orient_matrix_UB_32 -0.0175
_diffrn_orient_matrix_UB_33 0.0275
_diffrn_radiation_detector CCD
_diffrn_radiation_monochromator 'Graphite Monochromator'
_diffrn_radiation_type MoK\a
_diffrn_radiation_wavelength 0.71073
_diffrn_reflns_av_R_equivalents 0.0210
_diffrn_reflns_av_unetI/netI 0.0323
_diffrn_reflns_Laue_measured_fraction_full 0.991
_diffrn_reflns_Laue_measured_fraction_max 0.972
_diffrn_reflns_limit_h_max 13
_diffrn_reflns_limit_h_min -13
_diffrn_reflns_limit_k_max 13
_diffrn_reflns_limit_k_min -13
_diffrn_reflns_limit_l_max 15
_diffrn_reflns_limit_l_min -16
_diffrn_reflns_number 10880
_diffrn_reflns_point_group_measured_fraction_full 0.991
_diffrn_reflns_point_group_measured_fraction_max 0.972
_diffrn_reflns_theta_full 25.242
_diffrn_reflns_theta_max 27.704
_diffrn_reflns_theta_min 1.683
_diffrn_source 'Rotating Anode'
_diffrn_source_current 90.0000
_diffrn_source_power 4.5000
_diffrn_source_voltage 50.0000
_exptl_absorpt_coefficient_mu 0.094
_exptl_absorpt_correction_T_max 1.0000
_exptl_absorpt_correction_T_min 0.7999
_exptl_absorpt_correction_type multi-scan
_exptl_crystal_colour Colorless
_exptl_crystal_density_diffrn 1.348
_exptl_crystal_density_method 'not measured'
_exptl_crystal_description Prism
_exptl_crystal_F_000 524
_exptl_crystal_size_max 0.19
_exptl_crystal_size_mid 0.18
_exptl_crystal_size_min 0.16
_refine_diff_density_max 0.537
_refine_diff_density_min -0.435
_refine_diff_density_rms 0.037
_refine_ls_extinction_coef 0.0082(15)
_refine_ls_extinction_expression Fc^*^=kFc[1+0.001xFc^2^\l^3^/sin(2\q)]^-1/4^
_refine_ls_extinction_method SHELXL
_refine_ls_goodness_of_fit_ref 1.007
_refine_ls_hydrogen_treatment constr
_refine_ls_matrix_type full
_refine_ls_number_parameters 346
_refine_ls_number_reflns 5665
_refine_ls_number_restraints 0
_refine_ls_restrained_S_all 1.007
_refine_ls_R_factor_all 0.0704
_refine_ls_R_factor_gt 0.0483
_refine_ls_shift/su_max 0.000
_refine_ls_shift/su_mean 0.000
_refine_ls_structure_factor_coef Fsqd
_refine_ls_weighting_details 'w=1/[\s^2^(Fo^2^)+(0.0505P)^2^+0.4466P] where P=(Fo^2^+2Fc^2^)/3'
_refine_ls_weighting_scheme calc
_refine_ls_wR_factor_gt 0.1151
_refine_ls_wR_factor_ref 0.1291
_reflns_Friedel_coverage 0.000
_reflns_number_gt 4054
_reflns_number_total 5665
_reflns_threshold_expression 'I > 2\s(I)'
_cod_data_source_file c6ra04412c2.cif
_cod_data_source_block 121109b_0m
_cod_depositor_comments
;
The following automatic conversions were performed:

data item '_exptl_absorpt_correction_type' value 'Multi-scan' was
changed to 'multi-scan' in accordance with the
/home/saulius/struct/COD-crude-data/automatic-downloads/DataCite-retrospective/RSC/depositions/lib/dictionaries/cif_core.dic
dictionary named 'cif_core.dic' version 2.4.2 last updated on
2011-04-26.

Automatic conversion script
Id: cif_fix_values 6909 2019-04-08 15:41:33Z antanas 
;
_cod_database_code 7236202
_shelxl_version_number 2014/6
_shelx_space_group_comment
;
The symmetry employed for this shelxl refinement is uniquely defined
by the following loop, which should always be used as a source of
symmetry information in preference to the above space-group names.
They are only intended as comments.
;
_shelx_estimated_absorpt_t_max 0.985
_shelx_estimated_absorpt_t_min 0.982
_diffrn_number_total 5371
_olex2_refinement_description
;
1. Fixed Uiso
 At 1.2 times of:
  All C(H) groups
 At 1.5 times of:
  All C(H,H,H) groups
2.a Aromatic/amide H refined with riding coordinates:
 C3(H3), C4(H4), C6(H6), C7(H7), C10(H10), C11(H11), C12(H12), C13(H13),
 C16(H16), C19(H19), C20(H20), C21(H21), C22(H22), C26(H26), C27(H27), C29(H29),
  C30(H30)
2.b Idealised Me refined as rotating group:
 C1(H1A,H1B,H1C), C31(H31A,H31B,H31C)
;
_olex2_submission_special_instructions 'No special instructions were received'

loop_
_space_group_symop_operation_xyz
'x, y, z'
'-x, -y, -z'

loop_
_atom_site_label
_atom_site_type_symbol
_atom_site_fract_x
_atom_site_fract_y
_atom_site_fract_z
_atom_site_U_iso_or_equiv
_atom_site_adp_type
_atom_site_occupancy
_atom_site_site_symmetry_order
_atom_site_calc_flag
_atom_site_refinement_flags_posn
B1 B 0.2291(3) 0.8698(2) 0.94247(17) 0.0474(5) Uani 1 1 d .
C1 C 0.4911(2) 0.3237(2) 1.1531(2) 0.0611(5) Uani 1 1 d .
H1A H 0.4731 0.3258 1.0757 0.092 Uiso 1 1 calc GR
H1B H 0.4948 0.2346 1.1651 0.092 Uiso 1 1 calc GR
H1C H 0.5795 0.3894 1.1933 0.092 Uiso 1 1 calc GR
F1 F 0.11145(17) 0.76018(12) 0.88898(10) 0.0852(5) Uani 1 1 d .
N1 N 0.22171(14) 0.91009(14) 1.06326(11) 0.0386(3) Uani 1 1 d .
O1 O 0.38117(15) 0.35551(13) 1.19064(12) 0.0586(4) Uani 1 1 d .
C2 C 0.34872(19) 0.47152(17) 1.16992(15) 0.0451(4) Uani 1 1 d .
F2 F 0.34879(17) 0.84016(17) 0.94136(12) 0.0921(5) Uani 1 1 d .
N2 N 0.22108(14) 0.99421(14) 0.88336(11) 0.0381(3) Uani 1 1 d .
O2 O 0.37156(17) 0.63647(16) 0.49967(13) 0.0728(5) Uani 1 1 d .
C3 C 0.42949(19) 0.57479(18) 1.13291(15) 0.0450(4) Uani 1 1 d .
H3 H 0.5107 0.5659 1.1168 0.054 Uiso 1 1 calc R
C4 C 0.38911(18) 0.69166(18) 1.11983(14) 0.0430(4) Uani 1 1 d .
H4 H 0.4442 0.7608 1.0953 0.052 Uiso 1 1 calc R
C5 C 0.26801(18) 0.70735(17) 1.14267(14) 0.0405(4) Uani 1 1 d .
C6 C 0.1866(2) 0.60035(19) 1.17752(17) 0.0510(5) Uani 1 1 d .
H6 H 0.1041 0.6077 1.1921 0.061 Uiso 1 1 calc R
C7 C 0.2261(2) 0.48462(19) 1.19064(18) 0.0550(5) Uani 1 1 d .
H7 H 0.1701 0.4145 1.2136 0.066 Uiso 1 1 calc R
C8 C 0.22882(17) 0.83440(17) 1.14351(14) 0.0394(4) Uani 1 1 d .
C9 C 0.19296(17) 0.89949(17) 1.23261(14) 0.0397(4) Uani 1 1 d .
C10 C 0.1873(2) 0.86707(19) 1.33612(15) 0.0484(4) Uani 1 1 d .
H10 H 0.2093 0.7900 1.3570 0.058 Uiso 1 1 calc R
C11 C 0.1489(2) 0.9516(2) 1.40497(16) 0.0531(5) Uani 1 1 d .
H11 H 0.1439 0.9313 1.4734 0.064 Uiso 1 1 calc R
C12 C 0.1166(2) 1.0687(2) 1.37446(15) 0.0508(5) Uani 1 1 d .
H12 H 0.0893 1.1235 1.4227 0.061 Uiso 1 1 calc R
C13 C 0.12451(19) 1.10386(18) 1.27514(15) 0.0448(4) Uani 1 1 d .
H13 H 0.1048 1.1825 1.2561 0.054 Uiso 1 1 calc R
C14 C 0.16303(17) 1.01817(17) 1.20324(14) 0.0384(4) Uani 1 1 d .
C15 C 0.18076(17) 1.02338(16) 1.09645(14) 0.0383(4) Uani 1 1 d .
C16 C 0.16300(17) 1.11660(17) 1.02925(14) 0.0397(4) Uani 1 1 d .
H16 H 0.1336 1.1895 1.0537 0.048 Uiso 1 1 calc R
C17 C 0.18693(17) 1.10660(16) 0.92724(14) 0.0380(4) Uani 1 1 d .
C18 C 0.19174(17) 1.19912(17) 0.85278(14) 0.0388(4) Uani 1 1 d .
C19 C 0.16620(18) 1.32629(18) 0.85396(16) 0.0456(4) Uani 1 1 d .
H19 H 0.1425 1.3668 0.9126 0.055 Uiso 1 1 calc R
C20 C 0.1773(2) 1.38897(19) 0.76585(17) 0.0523(5) Uani 1 1 d .
H20 H 0.1601 1.4730 0.7648 0.063 Uiso 1 1 calc R
C21 C 0.2139(2) 1.3291(2) 0.67727(17) 0.0552(5) Uani 1 1 d .
H21 H 0.2197 1.3739 0.6186 0.066 Uiso 1 1 calc R
C22 C 0.24134(19) 1.20607(19) 0.67530(16) 0.0484(4) Uani 1 1 d .
H22 H 0.2661 1.1674 0.6164 0.058 Uiso 1 1 calc R
C23 C 0.23107(17) 1.13994(17) 0.76456(14) 0.0399(4) Uani 1 1 d .
C24 C 0.24824(17) 1.01225(17) 0.78659(14) 0.0392(4) Uani 1 1 d .
C25 C 0.28319(18) 0.91298(17) 0.71441(14) 0.0413(4) Uani 1 1 d .
C26 C 0.19533(19) 0.78066(18) 0.67263(15) 0.0458(4) Uani 1 1 d .
H26 H 0.1138 0.7515 0.6936 0.055 Uiso 1 1 calc R
C27 C 0.2276(2) 0.69243(19) 0.60073(16) 0.0504(5) Uani 1 1 d .
H27 H 0.1670 0.6049 0.5725 0.060 Uiso 1 1 calc R
C28 C 0.3501(2) 0.7334(2) 0.57026(16) 0.0510(5) Uani 1 1 d .
C29 C 0.4389(2) 0.8636(2) 0.61066(17) 0.0555(5) Uani 1 1 d .
H29 H 0.5213 0.8916 0.5906 0.067 Uiso 1 1 calc R
C30 C 0.4043(2) 0.9526(2) 0.68150(16) 0.0493(4) Uani 1 1 d .
H30 H 0.4637 1.0409 0.7076 0.059 Uiso 1 1 calc R
C31 C 0.4940(3) 0.6725(3) 0.4635(3) 0.0961(9) Uani 1 1 d .
H31A H 0.4935 0.7492 0.4276 0.144 Uiso 1 1 calc GR
H31B H 0.4946 0.5970 0.4125 0.144 Uiso 1 1 calc GR
H31C H 0.5764 0.6958 0.5260 0.144 Uiso 1 1 calc GR

loop_
_atom_site_aniso_label
_atom_site_aniso_U_11
_atom_site_aniso_U_22
_atom_site_aniso_U_33
_atom_site_aniso_U_23
_atom_site_aniso_U_13
_atom_site_aniso_U_12
B1 0.0699(14) 0.0435(11) 0.0417(11) 0.0163(9) 0.0237(10) 0.0281(10)
C1 0.0574(12) 0.0537(12) 0.0810(15) 0.0183(11) 0.0191(11) 0.0301(10)
F1 0.1446(13) 0.0431(7) 0.0480(7) 0.0076(5) 0.0228(8) -0.0017(7)
N1 0.0431(8) 0.0383(7) 0.0386(8) 0.0112(6) 0.0137(6) 0.0158(6)
O1 0.0712(9) 0.0438(7) 0.0764(10) 0.0220(7) 0.0316(8) 0.0294(7)
C2 0.0524(10) 0.0367(9) 0.0478(10) 0.0096(8) 0.0118(8) 0.0180(8)
F2 0.1331(13) 0.1405(13) 0.0781(9) 0.0686(9) 0.0697(9) 0.1115(11)
N2 0.0427(8) 0.0396(7) 0.0364(7) 0.0105(6) 0.0137(6) 0.0160(6)
O2 0.0848(11) 0.0730(10) 0.0717(10) 0.0000(8) 0.0407(9) 0.0308(9)
C3 0.0448(10) 0.0485(10) 0.0473(10) 0.0131(8) 0.0146(8) 0.0206(8)
C4 0.0451(10) 0.0445(9) 0.0431(10) 0.0162(8) 0.0134(8) 0.0153(7)
C5 0.0446(9) 0.0395(9) 0.0401(9) 0.0110(7) 0.0111(7) 0.0167(7)
C6 0.0495(10) 0.0469(10) 0.0665(13) 0.0163(9) 0.0263(9) 0.0195(8)
C7 0.0583(12) 0.0411(10) 0.0747(14) 0.0193(9) 0.0309(10) 0.0153(9)
C8 0.0397(9) 0.0417(9) 0.0393(9) 0.0119(7) 0.0119(7) 0.0143(7)
C9 0.0401(9) 0.0420(9) 0.0381(9) 0.0108(7) 0.0099(7) 0.0140(7)
C10 0.0582(11) 0.0498(10) 0.0428(10) 0.0175(8) 0.0153(9) 0.0211(9)
C11 0.0659(12) 0.0620(12) 0.0369(10) 0.0162(9) 0.0177(9) 0.0228(10)
C12 0.0586(11) 0.0576(12) 0.0404(10) 0.0068(8) 0.0175(9) 0.0223(9)
C13 0.0518(10) 0.0433(9) 0.0426(10) 0.0089(8) 0.0154(8) 0.0178(8)
C14 0.0393(9) 0.0391(9) 0.0369(9) 0.0084(7) 0.0106(7) 0.0116(7)
C15 0.0415(9) 0.0375(8) 0.0385(9) 0.0080(7) 0.0130(7) 0.0145(7)
C16 0.0425(9) 0.0389(9) 0.0419(9) 0.0099(7) 0.0145(7) 0.0160(7)
C17 0.0404(9) 0.0373(8) 0.0399(9) 0.0100(7) 0.0130(7) 0.0150(7)
C18 0.0375(8) 0.0387(9) 0.0405(9) 0.0112(7) 0.0099(7) 0.0114(7)
C19 0.0455(10) 0.0420(9) 0.0520(11) 0.0127(8) 0.0146(8) 0.0157(8)
C20 0.0552(11) 0.0443(10) 0.0638(13) 0.0223(9) 0.0187(10) 0.0193(9)
C21 0.0623(12) 0.0548(11) 0.0556(12) 0.0282(9) 0.0201(10) 0.0186(9)
C22 0.0535(11) 0.0494(10) 0.0449(10) 0.0164(8) 0.0168(8) 0.0137(8)
C23 0.0401(9) 0.0397(9) 0.0397(9) 0.0113(7) 0.0109(7) 0.0105(7)
C24 0.0410(9) 0.0407(9) 0.0372(9) 0.0106(7) 0.0123(7) 0.0120(7)
C25 0.0472(10) 0.0443(9) 0.0368(9) 0.0128(7) 0.0138(7) 0.0176(8)
C26 0.0512(10) 0.0463(10) 0.0461(10) 0.0136(8) 0.0202(8) 0.0170(8)
C27 0.0608(12) 0.0437(10) 0.0486(11) 0.0088(8) 0.0179(9) 0.0166(9)
C28 0.0628(12) 0.0571(12) 0.0428(10) 0.0106(9) 0.0204(9) 0.0289(10)
C29 0.0533(11) 0.0663(13) 0.0540(12) 0.0134(10) 0.0253(9) 0.0192(10)
C30 0.0510(11) 0.0500(11) 0.0482(11) 0.0083(8) 0.0190(9) 0.0128(8)
C31 0.0911(19) 0.114(2) 0.097(2) -0.0062(17) 0.0545(17) 0.0385(17)

loop_
_atom_type_symbol
_atom_type_description
_atom_type_scat_dispersion_real
_atom_type_scat_dispersion_imag
_atom_type_scat_source
C C 0.0033 0.0016 'International Tables Vol C Tables 4.2.6.8 and 6.1.1.4'
H H 0.0000 0.0000 'International Tables Vol C Tables 4.2.6.8 and 6.1.1.4'
B B 0.0013 0.0007 'International Tables Vol C Tables 4.2.6.8 and 6.1.1.4'
N N 0.0061 0.0033 'International Tables Vol C Tables 4.2.6.8 and 6.1.1.4'
O O 0.0106 0.0060 'International Tables Vol C Tables 4.2.6.8 and 6.1.1.4'
F F 0.0171 0.0103 'International Tables Vol C Tables 4.2.6.8 and 6.1.1.4'

loop_
_geom_angle_atom_site_label_1
_geom_angle_atom_site_label_2
_geom_angle_atom_site_label_3
_geom_angle
F1 B1 N1 106.99(15)
F1 B1 N2 109.24(16)
F2 B1 F1 111.61(18)
F2 B1 N1 112.25(17)
F2 B1 N2 108.88(16)
N2 B1 N1 107.76(14)
H1A C1 H1B 109.5
H1A C1 H1C 109.5
H1B C1 H1C 109.5
O1 C1 H1A 109.5
O1 C1 H1B 109.5
O1 C1 H1C 109.5
C8 N1 B1 127.50(14)
C8 N1 C15 109.08(14)
C15 N1 B1 122.53(14)
C2 O1 C1 118.44(15)
O1 C2 C3 125.06(17)
O1 C2 C7 115.52(16)
C3 C2 C7 119.41(16)
C17 N2 B1 123.37(14)
C24 N2 B1 127.07(14)
C24 N2 C17 109.55(14)
C28 O2 C31 117.87(19)
C2 C3 H3 120.1
C2 C3 C4 119.88(16)
C4 C3 H3 120.1
C3 C4 H4 119.4
C5 C4 C3 121.27(16)
C5 C4 H4 119.4
C4 C5 C6 117.73(16)
C4 C5 C8 123.80(15)
C6 C5 C8 118.15(15)
C5 C6 H6 119.4
C7 C6 C5 121.21(17)
C7 C6 H6 119.4
C2 C7 H7 119.8
C6 C7 C2 120.47(17)
C6 C7 H7 119.8
N1 C8 C5 127.10(15)
N1 C8 C9 108.60(14)
C9 C8 C5 124.29(15)
C10 C9 C8 132.22(16)
C14 C9 C8 107.52(14)
C14 C9 C10 120.24(16)
C9 C10 H10 120.9
C11 C10 C9 118.27(17)
C11 C10 H10 120.9
C10 C11 H11 119.4
C10 C11 C12 121.28(17)
C12 C11 H11 119.4
C11 C12 H12 119.3
C13 C12 C11 121.43(17)
C13 C12 H12 119.3
C12 C13 H13 120.9
C12 C13 C14 118.14(17)
C14 C13 H13 120.9
C9 C14 C15 106.59(15)
C13 C14 C9 120.62(15)
C13 C14 C15 132.79(16)
N1 C15 C14 108.20(14)
C16 C15 N1 121.25(15)
C16 C15 C14 130.55(16)
C15 C16 H16 118.6
C15 C16 C17 122.83(16)
C17 C16 H16 118.6
N2 C17 C18 107.91(14)
C16 C17 N2 120.79(15)
C16 C17 C18 131.20(16)
C19 C18 C17 132.78(16)
C19 C18 C23 120.57(15)
C23 C18 C17 106.65(14)
C18 C19 H19 121.0
C20 C19 C18 117.98(17)
C20 C19 H19 121.0
C19 C20 H20 119.3
C19 C20 C21 121.44(17)
C21 C20 H20 119.3
C20 C21 H21 119.2
C22 C21 C20 121.51(17)
C22 C21 H21 119.2
C21 C22 H22 120.9
C21 C22 C23 118.19(18)
C23 C22 H22 120.9
C18 C23 C24 107.28(14)
C22 C23 C18 120.29(16)
C22 C23 C24 132.38(17)
N2 C24 C23 108.60(15)
N2 C24 C25 125.20(15)
C23 C24 C25 126.15(15)
C26 C25 C24 122.33(15)
C30 C25 C24 119.73(16)
C30 C25 C26 117.87(16)
C25 C26 H26 119.6
C27 C26 C25 120.84(17)
C27 C26 H26 119.6
C26 C27 H27 119.8
C26 C27 C28 120.33(18)
C28 C27 H27 119.8
O2 C28 C27 114.94(18)
O2 C28 C29 125.11(18)
C29 C28 C27 119.95(18)
C28 C29 H29 120.3
C28 C29 C30 119.35(18)
C30 C29 H29 120.3
C25 C30 C29 121.64(18)
C25 C30 H30 119.2
C29 C30 H30 119.2
O2 C31 H31A 109.5
O2 C31 H31B 109.5
O2 C31 H31C 109.5
H31A C31 H31B 109.5
H31A C31 H31C 109.5
H31B C31 H31C 109.5

loop_
_geom_bond_atom_site_label_1
_geom_bond_atom_site_label_2
_geom_bond_distance
B1 F1 1.388(3)
B1 N1 1.573(2)
B1 F2 1.341(2)
B1 N2 1.572(2)
C1 H1A 0.9600
C1 H1B 0.9600
C1 H1C 0.9600
C1 O1 1.425(2)
N1 C8 1.355(2)
N1 C15 1.398(2)
O1 C2 1.360(2)
C2 C3 1.384(2)
C2 C7 1.384(3)
N2 C17 1.394(2)
N2 C24 1.353(2)
O2 C28 1.367(2)
O2 C31 1.422(3)
C3 H3 0.9300
C3 C4 1.387(2)
C4 H4 0.9300
C4 C5 1.388(2)
C5 C6 1.397(2)
C5 C8 1.468(2)
C6 H6 0.9300
C6 C7 1.372(3)
C7 H7 0.9300
C8 C9 1.427(2)
C9 C10 1.408(2)
C9 C14 1.407(2)
C10 H10 0.9300
C10 C11 1.365(3)
C11 H11 0.9300
C11 C12 1.404(3)
C12 H12 0.9300
C12 C13 1.371(3)
C13 H13 0.9300
C13 C14 1.398(2)
C14 C15 1.422(2)
C15 C16 1.376(2)
C16 H16 0.9300
C16 C17 1.379(2)
C17 C18 1.423(2)
C18 C19 1.404(2)
C18 C23 1.413(2)
C19 H19 0.9300
C19 C20 1.373(3)
C20 H20 0.9300
C20 C21 1.403(3)
C21 H21 0.9300
C21 C22 1.369(3)
C22 H22 0.9300
C22 C23 1.404(2)
C23 C24 1.425(2)
C24 C25 1.471(2)
C25 C26 1.393(2)
C25 C30 1.390(2)
C26 H26 0.9300
C26 C27 1.377(3)
C27 H27 0.9300
C27 C28 1.386(3)
C28 C29 1.376(3)
C29 H29 0.9300
C29 C30 1.387(3)
C30 H30 0.9300
C31 H31A 0.9600
C31 H31B 0.9600
C31 H31C 0.9600

loop_
_geom_torsion_atom_site_label_1
_geom_torsion_atom_site_label_2
_geom_torsion_atom_site_label_3
_geom_torsion_atom_site_label_4
_geom_torsion
B1 N1 C8 C5 10.9(3)
B1 N1 C8 C9 -169.84(16)
B1 N1 C15 C14 170.57(15)
B1 N1 C15 C16 -9.0(2)
B1 N2 C17 C16 2.5(2)
B1 N2 C17 C18 179.18(15)
B1 N2 C24 C23 -178.81(16)
B1 N2 C24 C25 3.7(3)
C1 O1 C2 C3 -12.3(3)
C1 O1 C2 C7 169.04(18)
F1 B1 N1 C8 64.5(2)
F1 B1 N1 C15 -103.55(18)
F1 B1 N2 C17 105.19(18)
F1 B1 N2 C24 -76.5(2)
N1 B1 N2 C17 -10.7(2)
N1 B1 N2 C24 167.57(15)
N1 C8 C9 C10 -178.06(18)
N1 C8 C9 C14 0.22(19)
N1 C15 C16 C17 -1.4(3)
O1 C2 C3 C4 -176.83(17)
O1 C2 C7 C6 176.98(18)
C2 C3 C4 C5 -0.3(3)
F2 B1 N1 C8 -58.3(2)
F2 B1 N1 C15 133.69(17)
F2 B1 N2 C17 -132.69(17)
F2 B1 N2 C24 45.6(3)
N2 B1 N1 C8 -178.17(15)
N2 B1 N1 C15 13.8(2)
N2 C17 C18 C19 179.40(17)
N2 C17 C18 C23 -0.68(18)
N2 C24 C25 C26 56.6(2)
N2 C24 C25 C30 -126.59(19)
O2 C28 C29 C30 179.65(19)
C3 C2 C7 C6 -1.7(3)
C3 C4 C5 C6 -1.1(3)
C3 C4 C5 C8 172.28(17)
C4 C5 C6 C7 1.1(3)
C4 C5 C8 N1 51.1(3)
C4 C5 C8 C9 -128.13(19)
C5 C6 C7 C2 0.3(3)
C5 C8 C9 C10 1.3(3)
C5 C8 C9 C14 179.55(15)
C6 C5 C8 N1 -135.58(19)
C6 C5 C8 C9 45.2(2)
C7 C2 C3 C4 1.8(3)
C8 N1 C15 C14 0.62(18)
C8 N1 C15 C16 -178.92(15)
C8 C5 C6 C7 -172.63(18)
C8 C9 C10 C11 179.74(19)
C8 C9 C14 C13 -179.88(16)
C8 C9 C14 C15 0.16(18)
C9 C10 C11 C12 -0.5(3)
C9 C14 C15 N1 -0.47(18)
C9 C14 C15 C16 179.01(17)
C10 C9 C14 C13 -1.4(3)
C10 C9 C14 C15 178.69(16)
C10 C11 C12 C13 -1.0(3)
C11 C12 C13 C14 1.3(3)
C12 C13 C14 C9 -0.1(3)
C12 C13 C14 C15 179.82(18)
C13 C14 C15 N1 179.58(18)
C13 C14 C15 C16 -0.9(3)
C14 C9 C10 C11 1.6(3)
C14 C15 C16 C17 179.14(17)
C15 N1 C8 C5 -179.82(16)
C15 N1 C8 C9 -0.51(19)
C15 C16 C17 N2 4.7(3)
C15 C16 C17 C18 -171.10(17)
C16 C17 C18 C19 -4.4(3)
C16 C17 C18 C23 175.56(17)
C17 N2 C24 C23 -0.33(18)
C17 N2 C24 C25 -177.77(15)
C17 C18 C19 C20 -178.51(18)
C17 C18 C23 C22 178.31(16)
C17 C18 C23 C24 0.48(18)
C18 C19 C20 C21 -0.5(3)
C18 C23 C24 N2 -0.10(19)
C18 C23 C24 C25 177.31(16)
C19 C18 C23 C22 -1.8(3)
C19 C18 C23 C24 -179.59(15)
C19 C20 C21 C22 -0.5(3)
C20 C21 C22 C23 0.4(3)
C21 C22 C23 C18 0.7(3)
C21 C22 C23 C24 177.95(18)
C22 C23 C24 N2 -177.56(18)
C22 C23 C24 C25 -0.2(3)
C23 C18 C19 C20 1.6(3)
C23 C24 C25 C26 -120.4(2)
C23 C24 C25 C30 56.4(2)
C24 N2 C17 C16 -176.07(15)
C24 N2 C17 C18 0.64(18)
C24 C25 C26 C27 176.63(17)
C24 C25 C30 C29 -177.88(17)
C25 C26 C27 C28 1.2(3)
C26 C25 C30 C29 -0.9(3)
C26 C27 C28 O2 179.18(17)
C26 C27 C28 C29 -1.0(3)
C27 C28 C29 C30 -0.2(3)
C28 C29 C30 C25 1.1(3)
C30 C25 C26 C27 -0.2(3)
C31 O2 C28 C27 178.9(2)
C31 O2 C28 C29 -0.9(3)
